data_4335447
loop_
_publ_author_name
'Kiran Kumarvarma Chakrahari'
'Arunabha Thakur'
'Bijan Mondal'
'V. Ramkumar'
'Sundargopal Ghosh'

_publ_section_title
;
 Hypoelectronic Dimetallaheteroboranes of Group 6 Transition Metals
 Containing Heavier Chalcogen Elements
;
_journal_name_full 'Inorganic Chemistry'
_journal_page_first 7923
_journal_page_last 7932
_journal_paper_doi 10.1021/ic400432v
_journal_volume 52
_journal_year 2013
_chemical_formula_moiety 'C20 H34 B5 Mo2 Se'
_chemical_formula_sum 'C20 H34 B5 Mo2 Se'
_chemical_formula_weight 599.36
_chemical_name_systematic
; 
 ? 
;
_space_group_IT_number 14
_symmetry_cell_setting monoclinic
_symmetry_space_group_name_Hall '-P 2yn'
_symmetry_space_group_name_H-M 'P 1 21/n 1'
_atom_sites_solution_hydrogens geom
_atom_sites_solution_primary direct
_atom_sites_solution_secondary difmap
_audit_creation_method SHELXL-97
_cell_angle_alpha 90.00
_cell_angle_beta 110.812(5)
_cell_angle_gamma 90.00
_cell_formula_units_Z 4
_cell_length_a 10.8520(5)
_cell_length_b 16.3337(6)
_cell_length_c 14.7432(6)
_cell_measurement_reflns_used 4561
_cell_measurement_temperature 150(2)
_cell_measurement_theta_max 67.1
_cell_measurement_theta_min 4.0
_cell_volume 2442.77(19)
_computing_cell_refinement 'CrysAlis RED, Oxford Diffraction Ltd.,'
_computing_data_collection 'CrysAlis CCD, Oxford Diffraction Ltd.,'
_computing_data_reduction 'CrysAlis RED, Oxford Diffraction Ltd.,'
_computing_molecular_graphics Ortep3
_computing_publication_material Shelx97
_computing_structure_refinement 'SHELXL-97 (Sheldrick, 1997)'
_computing_structure_solution 'SHELXS-97 (Sheldrick, 1997)'
_diffrn_ambient_temperature 150(2)
_diffrn_measured_fraction_theta_full 0.988
_diffrn_measured_fraction_theta_max 0.988
_diffrn_measurement_device_type 'OXFORD DIFFRACTION SUPER NOVA'
_diffrn_measurement_method \w/q-scan
_diffrn_radiation_monochromator graphite
_diffrn_radiation_source 'Micro-Focus (Cu) x-ray Source'
_diffrn_radiation_type CuK\a
_diffrn_radiation_wavelength 1.54184
_diffrn_reflns_av_R_equivalents 0.0289
_diffrn_reflns_av_sigmaI/netI 0.0187
_diffrn_reflns_limit_h_max 13
_diffrn_reflns_limit_h_min -13
_diffrn_reflns_limit_k_max 13
_diffrn_reflns_limit_k_min -19
_diffrn_reflns_limit_l_max 18
_diffrn_reflns_limit_l_min -18
_diffrn_reflns_number 16794
_diffrn_reflns_theta_full 72.08
_diffrn_reflns_theta_max 72.08
_diffrn_reflns_theta_min 4.20
_exptl_absorpt_coefficient_mu 10.108
_exptl_absorpt_correction_T_max 0.4314
_exptl_absorpt_correction_T_min 0.1866
_exptl_absorpt_correction_type multi-scan
_exptl_absorpt_process_details '(CrysAlis RED; Oxford Diffraction, 2009)'
_exptl_crystal_colour Brown
_exptl_crystal_density_diffrn 1.630
_exptl_crystal_description Block
_exptl_crystal_F_000 1188
_exptl_crystal_size_max 0.25
_exptl_crystal_size_mid 0.20
_exptl_crystal_size_min 0.10
_refine_diff_density_max 2.551
_refine_diff_density_min -0.898
_refine_diff_density_rms 0.147
_refine_ls_extinction_method none
_refine_ls_goodness_of_fit_ref 1.131
_refine_ls_hydrogen_treatment constr
_refine_ls_matrix_type full
_refine_ls_number_parameters 280
_refine_ls_number_reflns 4754
_refine_ls_number_restraints 100
_refine_ls_restrained_S_all 1.127
_refine_ls_R_factor_all 0.0475
_refine_ls_R_factor_gt 0.0464
_refine_ls_shift/su_max 0.004
_refine_ls_shift/su_mean 0.000
_refine_ls_structure_factor_coef Fsqd
_refine_ls_weighting_details 'calc w=1/[\s^2^(Fo^2^)+(0.0543P)^2^+15.0435P] where P=(Fo^2^+2Fc^2^)/3'
_refine_ls_weighting_scheme calc
_refine_ls_wR_factor_gt 0.1187
_refine_ls_wR_factor_ref 0.1196
_reflns_number_gt 4626
_reflns_number_total 4754
_reflns_threshold_expression >2sigma(I)
_cod_data_source_file ic400432v_si_002_3.cif
_cod_data_source_block 4
_cod_original_cell_volume 2442.77(17)
_cod_original_sg_symbol_Hall ' -P 2yn '
_cod_database_code 4335447

loop_
_symmetry_equiv_pos_as_xyz
'x, y, z'
'-x+1/2, y+1/2, -z+1/2'
'-x, -y, -z'
'x-1/2, -y-1/2, z-1/2'

loop_
_atom_site_label
_atom_site_type_symbol
_atom_site_fract_x
_atom_site_fract_y
_atom_site_fract_z
_atom_site_U_iso_or_equiv
_atom_site_adp_type
_atom_site_occupancy
_atom_site_symmetry_multiplicity
_atom_site_calc_flag
_atom_site_refinement_flags
_atom_site_disorder_assembly
_atom_site_disorder_group
C1 C 0.2184(5) 0.0301(3) 0.7020(4) 0.0224(10) Uani 1 1 d DU . .
C2 C 0.2390(5) 0.0645(3) 0.7949(4) 0.0256(10) Uani 1 1 d DU . .
C3 C 0.2086(5) 0.1493(3) 0.7814(4) 0.0258(10) Uani 1 1 d DU . .
C4 C 0.1689(5) 0.1678(3) 0.6816(4) 0.0224(10) Uani 1 1 d DU . .
C5 C 0.1747(4) 0.0936(3) 0.6320(3) 0.0197(9) Uani 1 1 d DU . .
C6 C 0.2283(6) -0.0596(3) 0.6814(4) 0.0367(14) Uani 1 1 d D . .
H6A H 0.3017 -0.0842 0.7342 0.055 Uiso 1 1 calc R . .
H6B H 0.2436 -0.0658 0.6201 0.055 Uiso 1 1 calc R . .
H6C H 0.1460 -0.0872 0.6765 0.055 Uiso 1 1 calc R . .
C7 C 0.2717(6) 0.0171(5) 0.8870(4) 0.0437(16) Uani 1 1 d D . .
H7A H 0.1943 -0.0142 0.8862 0.066 Uiso 1 1 calc R . .
H7B H 0.2979 0.0549 0.9422 0.066 Uiso 1 1 calc R . .
H7C H 0.3445 -0.0206 0.8932 0.066 Uiso 1 1 calc R . .
C8 C 0.2026(6) 0.2087(4) 0.8583(5) 0.0432(15) Uani 1 1 d D . .
H8A H 0.2441 0.2605 0.8515 0.065 Uiso 1 1 calc R . .
H8B H 0.2495 0.1855 0.9227 0.065 Uiso 1 1 calc R . .
H8C H 0.1104 0.2186 0.8505 0.065 Uiso 1 1 calc R . .
C9 C 0.1166(5) 0.2486(3) 0.6352(5) 0.0347(13) Uani 1 1 d D . .
H9A H 0.0275 0.2569 0.6359 0.052 Uiso 1 1 calc R . .
H9B H 0.1137 0.2487 0.5680 0.052 Uiso 1 1 calc R . .
H9C H 0.1743 0.2927 0.6715 0.052 Uiso 1 1 calc R . .
C10 C 0.1307(5) 0.0843(4) 0.5241(4) 0.0304(12) Uani 1 1 d D . .
H10A H 0.1858 0.0434 0.5081 0.046 Uiso 1 1 calc R . .
H10B H 0.1389 0.1369 0.4949 0.046 Uiso 1 1 calc R . .
H10C H 0.0385 0.0664 0.4987 0.046 Uiso 1 1 calc R . .
C11 C 0.8450(5) 0.0975(3) 0.7456(4) 0.0296(11) Uani 1 1 d DU . .
C12 C 0.8733(5) 0.1402(4) 0.8354(4) 0.0288(11) Uani 1 1 d DU . .
C13 C 0.8454(5) 0.2246(3) 0.8135(4) 0.0289(11) Uani 1 1 d DU . .
C14 C 0.8015(5) 0.2350(3) 0.7123(4) 0.0248(10) Uani 1 1 d DU . .
C15 C 0.7997(5) 0.1559(3) 0.6697(4) 0.0256(10) Uani 1 1 d DU . .
C16 C 0.8726(6) 0.0094(4) 0.7322(6) 0.0452(16) Uani 1 1 d D . .
H16A H 0.8041 -0.0120 0.6738 0.068 Uiso 1 1 calc R . .
H16B H 0.8731 -0.0221 0.7888 0.068 Uiso 1 1 calc R . .
H16C H 0.9588 0.0047 0.7251 0.068 Uiso 1 1 calc R . .
C17 C 0.9377(5) 0.1043(5) 0.9336(5) 0.0523(19) Uani 1 1 d D . .
H17A H 1.0328 0.0996 0.9478 0.078 Uiso 1 1 calc R . .
H17B H 0.9009 0.0498 0.9357 0.078 Uiso 1 1 calc R . .
H17C H 0.9219 0.1396 0.9821 0.078 Uiso 1 1 calc R . .
C18 C 0.8748(7) 0.2935(5) 0.8869(6) 0.0531(19) Uani 1 1 d D . .
H18A H 0.9542 0.3226 0.8880 0.080 Uiso 1 1 calc R . .
H18B H 0.8889 0.2709 0.9513 0.080 Uiso 1 1 calc R . .
H18C H 0.8001 0.3316 0.8687 0.080 Uiso 1 1 calc R . .
C19 C 0.7715(6) 0.3148(3) 0.6583(5) 0.0382(14) Uani 1 1 d D . .
H19A H 0.7263 0.3513 0.6890 0.057 Uiso 1 1 calc R . .
H19B H 0.7147 0.3048 0.5908 0.057 Uiso 1 1 calc R . .
H19C H 0.8539 0.3403 0.6597 0.057 Uiso 1 1 calc R . .
C20 C 0.7707(6) 0.1393(4) 0.5633(4) 0.0356(13) Uani 1 1 d D . .
H20A H 0.8536 0.1371 0.5509 0.053 Uiso 1 1 calc R . .
H20B H 0.7151 0.1832 0.5245 0.053 Uiso 1 1 calc R . .
H20C H 0.7245 0.0869 0.5454 0.053 Uiso 1 1 calc R . .
B2 B 0.4925(9) 0.1472(8) 0.8854(7) 0.063(2) Uani 1 1 d U . .
H2 H 0.4409 0.1452 0.9391 0.075 Uiso 1 1 calc R A 2
B3 B 0.6484(9) 0.1663(8) 0.8935(7) 0.066(2) Uani 1 1 d U D .
H3 H 0.7413 0.1821 0.9550 0.079 Uiso 1 1 calc R B 2
B4 B 0.5785(7) 0.0742(7) 0.8537(6) 0.061(2) Uani 1 1 d U D .
H4 H 0.6127 0.0211 0.9045 0.073 Uiso 1 1 calc R . .
B5 B 0.5428(7) 0.0240(4) 0.7326(6) 0.0383(16) Uani 1 1 d . . .
H5 H 0.5588 -0.0437 0.7318 0.046 Uiso 1 1 calc R C 1
Se1 Se 0.48303(7) 0.07027(5) 0.60578(5) 0.0220(3) Uani 0.703(2) 1 d P D 1
B1A B 0.460(3) 0.1952(14) 0.6152(16) 0.051(5) Uani 0.298(2) 1 d PDU D 1
Se1A Se 0.47298(18) 0.25982(12) 0.70829(17) 0.0319(7) Uani 0.298(2) 1 d PDU D 2
B1 B 0.5265(9) 0.2274(5) 0.8242(6) 0.0269(17) Uiso 0.703(2) 1 d PU D 2
Mo1 Mo 0.38719(3) 0.12474(2) 0.72979(3) 0.01617(15) Uani 0.961(4) 1 d P D .
Mo2 Mo 0.64590(4) 0.15324(2) 0.74465(3) 0.01796(15) Uani 0.962(4) 1 d P D .

loop_
_atom_site_aniso_label
_atom_site_aniso_U_11
_atom_site_aniso_U_22
_atom_site_aniso_U_33
_atom_site_aniso_U_23
_atom_site_aniso_U_13
_atom_site_aniso_U_12
C1 0.015(2) 0.026(2) 0.023(2) -0.0005(19) 0.0029(18) -0.0020(18)
C2 0.017(2) 0.035(3) 0.025(2) 0.002(2) 0.0071(19) -0.0036(19)
C3 0.020(2) 0.033(3) 0.027(2) -0.005(2) 0.0106(19) -0.0018(19)
C4 0.013(2) 0.023(2) 0.031(2) -0.0030(19) 0.0074(18) -0.0018(17)
C5 0.0095(19) 0.023(2) 0.022(2) -0.0026(18) -0.0005(17) -0.0023(17)
C6 0.045(3) 0.022(3) 0.035(3) 0.002(2) 0.004(3) -0.001(2)
C7 0.042(4) 0.059(4) 0.029(3) 0.017(3) 0.012(3) -0.002(3)
C8 0.048(4) 0.050(4) 0.039(3) -0.015(3) 0.025(3) 0.000(3)
C9 0.031(3) 0.024(3) 0.047(3) 0.001(2) 0.011(3) 0.002(2)
C10 0.027(3) 0.035(3) 0.020(3) -0.002(2) -0.002(2) 0.000(2)
C11 0.023(2) 0.027(3) 0.042(3) 0.000(2) 0.015(2) 0.002(2)
C12 0.012(2) 0.038(3) 0.034(3) 0.001(2) 0.006(2) 0.0008(19)
C13 0.012(2) 0.036(3) 0.036(3) -0.007(2) 0.0048(19) -0.0041(19)
C14 0.015(2) 0.026(2) 0.034(3) -0.006(2) 0.0090(19) -0.0019(18)
C15 0.019(2) 0.022(2) 0.037(3) -0.002(2) 0.013(2) -0.0012(18)
C16 0.052(4) 0.023(3) 0.072(5) 0.008(3) 0.036(4) 0.010(3)
C17 0.021(3) 0.080(5) 0.045(4) 0.023(4) 0.000(3) 0.007(3)
C18 0.054(4) 0.052(4) 0.051(4) -0.028(3) 0.016(3) -0.015(3)
C19 0.038(3) 0.021(3) 0.059(4) 0.004(3) 0.023(3) 0.004(2)
C20 0.040(3) 0.039(3) 0.036(3) -0.013(3) 0.023(3) -0.011(3)
B2 0.036(4) 0.112(6) 0.038(4) -0.011(4) 0.011(3) -0.004(4)
B3 0.034(4) 0.115(6) 0.045(4) -0.012(4) 0.008(3) -0.001(4)
B4 0.021(3) 0.114(6) 0.040(4) 0.029(4) 0.004(3) -0.002(4)
B5 0.025(3) 0.028(3) 0.064(5) 0.016(3) 0.018(3) 0.007(3)
Se1 0.0200(4) 0.0283(4) 0.0190(4) -0.0081(3) 0.0085(3) -0.0036(3)
B1A 0.035(8) 0.049(8) 0.058(9) 0.020(8) 0.002(8) -0.001(7)
Se1A 0.0202(10) 0.0241(11) 0.0529(14) 0.0114(8) 0.0148(9) 0.0023(7)
Mo1 0.0112(2) 0.0229(2) 0.0138(2) -0.00308(14) 0.00367(15) -0.00102(13)
Mo2 0.0109(2) 0.0240(2) 0.0184(2) -0.00337(14) 0.00456(15) 0.00022(14)

loop_
_atom_type_symbol
_atom_type_description
_atom_type_scat_dispersion_real
_atom_type_scat_dispersion_imag
_atom_type_scat_source
C C 0.0181 0.0091 'International Tables Vol C Tables 4.2.6.8 and 6.1.1.4'
H H 0.0000 0.0000 'International Tables Vol C Tables 4.2.6.8 and 6.1.1.4'
B B 0.0090 0.0039 'International Tables Vol C Tables 4.2.6.8 and 6.1.1.4'
Se Se -0.7943 1.1372 'International Tables Vol C Tables 4.2.6.8 and 6.1.1.4'
Mo Mo -0.0483 2.7339 'International Tables Vol C Tables 4.2.6.8 and 6.1.1.4'

loop_
_geom_angle_atom_site_label_1
_geom_angle_atom_site_label_2
_geom_angle_atom_site_label_3
_geom_angle
C5 C1 C2 108.0(5)
C5 C1 C6 126.3(5)
C2 C1 C6 125.4(5)
C5 C1 Mo1 71.4(3)
C2 C1 Mo1 73.9(3)
C6 C1 Mo1 125.1(4)
C3 C2 C1 107.5(5)
C3 C2 C7 127.0(5)
C1 C2 C7 125.2(5)
C3 C2 Mo1 72.2(3)
C1 C2 Mo1 70.7(3)
C7 C2 Mo1 127.6(3)
C4 C3 C2 108.9(5)
C4 C3 C8 124.5(5)
C2 C3 C8 126.2(5)
C4 C3 Mo1 71.4(3)
C2 C3 Mo1 72.7(3)
C8 C3 Mo1 127.7(4)
C3 C4 C5 107.4(5)
C3 C4 C9 126.0(5)
C5 C4 C9 126.2(5)
C3 C4 Mo1 73.5(3)
C5 C4 Mo1 71.0(3)
C9 C4 Mo1 125.7(3)
C1 C5 C4 108.1(4)
C1 C5 C10 126.6(5)
C4 C5 C10 125.1(5)
C1 C5 Mo1 72.8(3)
C4 C5 Mo1 73.0(3)
C10 C5 Mo1 124.0(3)
C1 C6 H6A 109.5
C1 C6 H6B 109.5
H6A C6 H6B 109.5
C1 C6 H6C 109.5
H6A C6 H6C 109.5
H6B C6 H6C 109.5
C2 C7 H7A 109.5
C2 C7 H7B 109.5
H7A C7 H7B 109.5
C2 C7 H7C 109.5
H7A C7 H7C 109.5
H7B C7 H7C 109.5
C3 C8 H8A 109.5
C3 C8 H8B 109.5
H8A C8 H8B 109.5
C3 C8 H8C 109.5
H8A C8 H8C 109.5
H8B C8 H8C 109.5
C4 C9 H9A 109.5
C4 C9 H9B 109.5
H9A C9 H9B 109.5
C4 C9 H9C 109.5
H9A C9 H9C 109.5
H9B C9 H9C 109.5
C5 C10 H10A 109.5
C5 C10 H10B 109.5
H10A C10 H10B 109.5
C5 C10 H10C 109.5
H10A C10 H10C 109.5
H10B C10 H10C 109.5
C15 C11 C12 107.6(5)
C15 C11 C16 124.9(6)
C12 C11 C16 127.1(6)
C15 C11 Mo2 70.9(3)
C12 C11 Mo2 73.1(3)
C16 C11 Mo2 126.9(4)
C13 C12 C11 107.6(5)
C13 C12 C17 126.3(6)
C11 C12 C17 125.5(6)
C13 C12 Mo2 71.9(3)
C11 C12 Mo2 71.4(3)
C17 C12 Mo2 128.5(4)
C14 C13 C12 108.9(5)
C14 C13 C18 125.0(6)
C12 C13 C18 125.7(6)
C14 C13 Mo2 71.9(3)
C12 C13 Mo2 73.0(3)
C18 C13 Mo2 127.2(4)
C13 C14 C15 107.6(5)
C13 C14 C19 126.6(5)
C15 C14 C19 125.7(5)
C13 C14 Mo2 73.2(3)
C15 C14 Mo2 71.0(3)
C19 C14 Mo2 124.7(3)
C11 C15 C14 108.3(5)
C11 C15 C20 125.8(5)
C14 C15 C20 125.6(5)
C11 C15 Mo2 73.5(3)
C14 C15 Mo2 72.9(3)
C20 C15 Mo2 125.1(4)
C11 C16 H16A 109.5
C11 C16 H16B 109.5
H16A C16 H16B 109.5
C11 C16 H16C 109.5
H16A C16 H16C 109.5
H16B C16 H16C 109.5
C12 C17 H17A 109.5
C12 C17 H17B 109.5
H17A C17 H17B 109.5
C12 C17 H17C 109.5
H17A C17 H17C 109.5
H17B C17 H17C 109.5
C13 C18 H18A 109.5
C13 C18 H18B 109.5
H18A C18 H18B 109.5
C13 C18 H18C 109.5
H18A C18 H18C 109.5
H18B C18 H18C 109.5
C14 C19 H19A 109.5
C14 C19 H19B 109.5
H19A C19 H19B 109.5
C14 C19 H19C 109.5
H19A C19 H19C 109.5
H19B C19 H19C 109.5
C15 C20 H20A 109.5
C15 C20 H20B 109.5
H20A C20 H20B 109.5
C15 C20 H20C 109.5
H20A C20 H20C 109.5
H20B C20 H20C 109.5
B4 B2 B3 60.5(6)
B4 B2 B1 98.7(6)
B3 B2 B1 59.6(6)
B4 B2 Mo1 74.0(4)
B3 B2 Mo1 104.0(6)
B1 B2 Mo1 72.9(5)
B4 B2 H2 129.9
B3 B2 H2 134.2
B1 B2 H2 130.9
Mo1 B2 H2 121.8
B2 B3 B1 60.8(6)
B2 B3 B4 59.7(6)
B1 B3 B4 99.0(6)
B2 B3 Mo2 104.8(5)
B1 B3 Mo2 73.9(5)
B4 B3 Mo2 73.9(5)
B2 B3 H3 133.9
B1 B3 H3 130.0
B4 B3 H3 130.5
Mo2 B3 H3 121.3
B2 B4 B3 59.8(6)
B2 B4 B5 128.9(6)
B3 B4 B5 129.3(6)
B2 B4 Mo2 97.9(6)
B3 B4 Mo2 62.8(4)
B5 B4 Mo2 66.6(3)
B2 B4 Mo1 63.1(4)
B3 B4 Mo1 96.9(6)
B5 B4 Mo1 65.9(3)
Mo2 B4 Mo1 71.6(2)
B2 B4 H4 116.7
B3 B4 H4 117.1
B5 B4 H4 101.8
Mo2 B4 H4 140.0
Mo1 B4 H4 140.9
B4 B5 Se1 130.1(5)
B4 B5 Mo1 67.3(4)
Se1 B5 Mo1 73.3(2)
B4 B5 Mo2 66.8(4)
Se1 B5 Mo2 72.9(2)
Mo1 B5 Mo2 72.2(2)
B4 B5 H5 117.5
Se1 B5 H5 112.4
Mo1 B5 H5 143.6
Mo2 B5 H5 144.2
B5 Se1 B1A 109.5(7)
B5 Se1 Mo1 61.3(2)
B1A Se1 Mo1 61.4(7)
B5 Se1 Mo2 61.9(2)
B1A Se1 Mo2 59.3(7)
Mo1 Se1 Mo2 65.57(2)
Se1 B1A Mo2 71.1(8)
Se1 B1A Mo1 69.6(8)
Mo2 B1A Mo1 71.8(7)
B1 Se1A Mo1 66.2(3)
B1 Se1A Mo2 66.2(3)
Mo1 Se1A Mo2 68.50(5)
Se1A B1 B3 135.8(6)
Se1A B1 B2 135.9(6)
B3 B1 B2 59.6(6)
Se1A B1 Mo1 72.9(3)
B3 B1 Mo1 98.0(6)
B2 B1 Mo1 63.3(4)
Se1A B1 Mo2 73.1(3)
B3 B1 Mo2 63.0(4)
B2 B1 Mo2 97.4(5)
Mo1 B1 Mo2 72.1(2)
B2 Mo1 C5 136.4(3)
B2 Mo1 C1 112.4(3)
C5 Mo1 C1 35.82(17)
B2 Mo1 C4 111.3(3)
C5 Mo1 C4 35.94(17)
C1 Mo1 C4 59.54(17)
B2 Mo1 B5 89.7(3)
C5 Mo1 B5 114.2(2)
C1 Mo1 B5 93.1(2)
C4 Mo1 B5 149.9(2)
B2 Mo1 B1 43.8(4)
C5 Mo1 B1 144.9(2)
C1 Mo1 B1 151.7(2)
C4 Mo1 B1 109.6(2)
B5 Mo1 B1 100.5(3)
B2 Mo1 C3 79.4(3)
C5 Mo1 C3 58.90(18)
C1 Mo1 C3 58.77(18)
C4 Mo1 C3 35.09(19)
B5 Mo1 C3 141.5(2)
B1 Mo1 C3 96.7(2)
B2 Mo1 C2 79.7(3)
C5 Mo1 C2 59.12(18)
C1 Mo1 C2 35.38(18)
C4 Mo1 C2 58.90(18)
B5 Mo1 C2 106.9(2)
B1 Mo1 C2 116.3(3)
C3 Mo1 C2 35.09(19)
B2 Mo1 B4 42.9(4)
C5 Mo1 B4 144.4(3)
C1 Mo1 B4 108.9(3)
C4 Mo1 B4 149.0(2)
B5 Mo1 B4 46.8(3)
B1 Mo1 B4 65.8(4)
C3 Mo1 B4 113.9(3)
C2 Mo1 B4 94.5(2)
B2 Mo1 B1A 118.3(6)
C5 Mo1 B1A 100.0(6)
C1 Mo1 B1A 129.3(5)
C4 Mo1 B1A 101.3(6)
B5 Mo1 B1A 86.1(6)
B1 Mo1 B1A 76.8(5)
C3 Mo1 B1A 131.4(6)
C2 Mo1 B1A 158.3(6)
B4 Mo1 B1A 106.9(7)
B2 Mo1 Se1A 84.5(3)
C5 Mo1 Se1A 117.30(13)
C1 Mo1 Se1A 152.47(13)
C4 Mo1 Se1A 94.62(13)
B5 Mo1 Se1A 109.19(17)
B1 Mo1 Se1A 40.9(2)
C3 Mo1 Se1A 106.35(14)
C2 Mo1 Se1A 140.37(15)
B4 Mo1 Se1A 98.3(3)
B1A Mo1 Se1A 40.9(4)
B2 Mo1 Se1 127.6(2)
C5 Mo1 Se1 92.67(12)
C1 Mo1 Se1 97.93(13)
C4 Mo1 Se1 120.94(13)
B5 Mo1 Se1 45.39(19)
B1 Mo1 Se1 109.3(2)
C3 Mo1 Se1 151.52(13)
C2 Mo1 Se1 130.79(14)
B4 Mo1 Se1 87.9(2)
B1A Mo1 Se1 49.0(5)
Se1A Mo1 Se1 87.21(6)
B3 Mo2 C15 136.3(3)
B3 Mo2 B1A 119.4(6)
C15 Mo2 B1A 99.4(7)
B3 Mo2 C14 113.3(3)
C15 Mo2 C14 36.03(17)
B1A Mo2 C14 98.1(7)
B3 Mo2 C11 110.4(3)
C15 Mo2 C11 35.53(19)
B1A Mo2 C11 130.2(6)
C14 Mo2 C11 59.33(18)
B3 Mo2 C13 80.7(3)
C15 Mo2 C13 58.97(19)
B1A Mo2 C13 127.1(7)
C14 Mo2 C13 35.0(2)
C11 Mo2 C13 58.86(19)
B3 Mo2 C12 78.6(3)
C15 Mo2 C12 59.0(2)
B1A Mo2 C12 156.2(7)
C14 Mo2 C12 58.71(19)
C11 Mo2 C12 35.4(2)
C13 Mo2 C12 35.2(2)
B3 Mo2 B5 90.0(4)
C15 Mo2 B5 112.6(2)
B1A Mo2 B5 87.3(6)
C14 Mo2 B5 148.6(2)
C11 Mo2 B5 93.7(2)
C13 Mo2 B5 144.5(2)
C12 Mo2 B5 109.4(2)
B3 Mo2 B1 43.1(3)
C15 Mo2 B1 147.6(2)
B1A Mo2 B1 77.9(6)
C14 Mo2 B1 111.8(2)
C11 Mo2 B1 149.7(3)
C13 Mo2 B1 96.6(3)
C12 Mo2 B1 114.3(3)
B5 Mo2 B1 99.6(3)
B3 Mo2 B4 43.3(4)
C15 Mo2 B4 141.7(3)
B1A Mo2 B4 109.3(7)
C14 Mo2 B4 150.6(2)
C11 Mo2 B4 106.9(3)
C13 Mo2 B4 115.9(3)
C12 Mo2 B4 94.5(2)
B5 Mo2 B4 46.6(3)
B1 Mo2 B4 65.6(4)
B3 Mo2 Se1A 83.5(3)
C15 Mo2 Se1A 120.35(14)
B1A Mo2 Se1A 41.3(5)
C14 Mo2 Se1A 95.81(13)
C11 Mo2 Se1A 154.48(15)
C13 Mo2 Se1A 104.85(14)
C12 Mo2 Se1A 138.18(15)
B5 Mo2 Se1A 108.03(16)
B1 Mo2 Se1A 40.6(2)
B4 Mo2 Se1A 97.9(2)
B3 Mo2 Se1 127.6(3)
C15 Mo2 Se1 92.20(14)
B1A Mo2 Se1 49.6(5)
C14 Mo2 Se1 118.90(13)
C11 Mo2 Se1 99.91(15)
C13 Mo2 Se1 151.05(14)
C12 Mo2 Se1 133.58(14)
B5 Mo2 Se1 45.22(19)
B1 Mo2 Se1 108.8(2)
B4 Mo2 Se1 87.8(2)
Se1A Mo2 Se1 86.81(6)

loop_
_geom_bond_atom_site_label_1
_geom_bond_atom_site_label_2
_geom_bond_distance
C1 C5 1.420(7)
C1 C2 1.422(7)
C1 C6 1.509(7)
C1 Mo1 2.319(5)
C2 C3 1.421(8)
C2 C7 1.493(8)
C2 Mo1 2.360(5)
C3 C4 1.411(8)
C3 C8 1.511(8)
C3 Mo1 2.354(5)
C4 C5 1.428(7)
C4 C9 1.502(7)
C4 Mo1 2.327(5)
C5 C10 1.497(7)
C5 Mo1 2.300(4)
C6 H6A 0.9800
C6 H6B 0.9800
C6 H6C 0.9800
C7 H7A 0.9800
C7 H7B 0.9800
C7 H7C 0.9800
C8 H8A 0.9800
C8 H8B 0.9800
C8 H8C 0.9800
C9 H9A 0.9800
C9 H9B 0.9800
C9 H9C 0.9800
C10 H10A 0.9800
C10 H10B 0.9800
C10 H10C 0.9800
C11 C15 1.418(8)
C11 C12 1.430(8)
C11 C16 1.497(8)
C11 Mo2 2.340(5)
C12 C13 1.423(8)
C12 C17 1.487(8)
C12 Mo2 2.362(5)
C13 C14 1.405(8)
C13 C18 1.515(8)
C13 Mo2 2.348(5)
C14 C15 1.434(7)
C14 C19 1.501(8)
C14 Mo2 2.331(5)
C15 C20 1.512(8)
C15 Mo2 2.306(5)
C16 H16A 0.9800
C16 H16B 0.9800
C16 H16C 0.9800
C17 H17A 0.9800
C17 H17B 0.9800
C17 H17C 0.9800
C18 H18A 0.9800
C18 H18B 0.9800
C18 H18C 0.9800
C19 H19A 0.9800
C19 H19B 0.9800
C19 H19C 0.9800
C20 H20A 0.9800
C20 H20B 0.9800
C20 H20C 0.9800
B2 B4 1.680(15)
B2 B3 1.683(13)
B2 B1 1.703(14)
B2 Mo1 2.201(9)
B2 H2 1.1200
B3 B1 1.682(14)
B3 B4 1.694(16)
B3 Mo2 2.196(10)
B3 H3 1.1200
B4 B5 1.875(13)
B4 Mo2 2.372(8)
B4 Mo1 2.373(8)
B4 H4 1.1200
B5 Se1 1.905(8)
B5 Mo1 2.348(7)
B5 Mo2 2.367(7)
B5 H5 1.1200
Se1 B1A 2.07(2)
Se1 Mo1 2.5626(8)
Se1 Mo2 2.5653(8)
B1A Mo2 2.33(3)
B1A Mo1 2.40(3)
Se1A B1 1.684(9)
Se1A Mo1 2.4587(19)
Se1A Mo2 2.4748(19)
B1 Mo1 2.354(9)
B1 Mo2 2.367(9)

loop_
_geom_torsion_atom_site_label_1
_geom_torsion_atom_site_label_2
_geom_torsion_atom_site_label_3
_geom_torsion_atom_site_label_4
_geom_torsion
C5 C1 C2 C3 -0.4(5)
C6 C1 C2 C3 -174.8(5)
Mo1 C1 C2 C3 63.3(3)
C5 C1 C2 C7 173.3(5)
C6 C1 C2 C7 -1.0(8)
Mo1 C1 C2 C7 -123.0(5)
C5 C1 C2 Mo1 -63.7(3)
C6 C1 C2 Mo1 121.9(5)
C1 C2 C3 C4 0.3(5)
C7 C2 C3 C4 -173.3(5)
Mo1 C2 C3 C4 62.6(3)
C1 C2 C3 C8 173.2(5)
C7 C2 C3 C8 -0.4(8)
Mo1 C2 C3 C8 -124.5(5)
C1 C2 C3 Mo1 -62.3(3)
C7 C2 C3 Mo1 124.1(5)
C2 C3 C4 C5 -0.1(5)
C8 C3 C4 C5 -173.1(5)
Mo1 C3 C4 C5 63.4(3)
C2 C3 C4 C9 174.0(5)
C8 C3 C4 C9 1.0(8)
Mo1 C3 C4 C9 -122.5(5)
C2 C3 C4 Mo1 -63.4(3)
C8 C3 C4 Mo1 123.5(5)
C2 C1 C5 C4 0.4(5)
C6 C1 C5 C4 174.7(5)
Mo1 C1 C5 C4 -65.0(3)
C2 C1 C5 C10 -174.7(5)
C6 C1 C5 C10 -0.4(8)
Mo1 C1 C5 C10 119.9(5)
C2 C1 C5 Mo1 65.3(3)
C6 C1 C5 Mo1 -120.4(5)
C3 C4 C5 C1 -0.2(5)
C9 C4 C5 C1 -174.3(5)
Mo1 C4 C5 C1 64.8(3)
C3 C4 C5 C10 175.0(5)
C9 C4 C5 C10 0.9(8)
Mo1 C4 C5 C10 -120.0(5)
C3 C4 C5 Mo1 -65.0(3)
C9 C4 C5 Mo1 120.9(5)
C15 C11 C12 C13 -0.2(6)
C16 C11 C12 C13 172.9(5)
Mo2 C11 C12 C13 -63.2(3)
C15 C11 C12 C17 -172.5(5)
C16 C11 C12 C17 0.6(8)
Mo2 C11 C12 C17 124.5(5)
C15 C11 C12 Mo2 63.0(3)
C16 C11 C12 Mo2 -123.9(6)
C11 C12 C13 C14 -0.5(6)
C17 C12 C13 C14 171.8(5)
Mo2 C12 C13 C14 -63.3(3)
C11 C12 C13 C18 -173.1(5)
C17 C12 C13 C18 -0.9(8)
Mo2 C12 C13 C18 124.0(5)
C11 C12 C13 Mo2 62.9(3)
C17 C12 C13 Mo2 -124.9(5)
C12 C13 C14 C15 0.9(6)
C18 C13 C14 C15 173.6(5)
Mo2 C13 C14 C15 -63.1(3)
C12 C13 C14 C19 -174.9(5)
C18 C13 C14 C19 -2.1(8)
Mo2 C13 C14 C19 121.1(5)
C12 C13 C14 Mo2 64.0(3)
C18 C13 C14 Mo2 -123.2(5)
C12 C11 C15 C14 0.7(6)
C16 C11 C15 C14 -172.5(5)
Mo2 C11 C15 C14 65.2(3)
C12 C11 C15 C20 173.9(5)
C16 C11 C15 C20 0.6(8)
Mo2 C11 C15 C20 -121.7(5)
C12 C11 C15 Mo2 -64.4(3)
C16 C11 C15 Mo2 122.3(5)
C13 C14 C15 C11 -1.0(6)
C19 C14 C15 C11 174.8(5)
Mo2 C14 C15 C11 -65.5(4)
C13 C14 C15 C20 -174.2(5)
C19 C14 C15 C20 1.6(8)
Mo2 C14 C15 C20 121.3(5)
C13 C14 C15 Mo2 64.5(3)
C19 C14 C15 Mo2 -119.7(5)
B4 B2 B3 B1 122.4(7)
Mo1 B2 B3 B1 60.2(6)
B1 B2 B3 B4 -122.4(6)
Mo1 B2 B3 B4 -62.2(6)
B4 B2 B3 Mo2 60.8(6)
B1 B2 B3 Mo2 -61.5(6)
Mo1 B2 B3 Mo2 -1.4(8)
B1 B2 B4 B3 47.5(6)
Mo1 B2 B4 B3 116.8(6)
B3 B2 B4 B5 -118.2(9)
B1 B2 B4 B5 -70.8(9)
Mo1 B2 B4 B5 -1.5(8)
B3 B2 B4 Mo2 -52.1(5)
B1 B2 B4 Mo2 -4.6(6)
Mo1 B2 B4 Mo2 64.7(3)
B3 B2 B4 Mo1 -116.8(6)
B1 B2 B4 Mo1 -69.3(5)
B1 B3 B4 B2 -48.3(6)
Mo2 B3 B4 B2 -118.5(6)
B2 B3 B4 B5 117.6(8)
B1 B3 B4 B5 69.3(9)
Mo2 B3 B4 B5 -0.9(7)
B2 B3 B4 Mo2 118.5(6)
B1 B3 B4 Mo2 70.2(5)
B2 B3 B4 Mo1 53.3(5)
B1 B3 B4 Mo1 5.0(6)
Mo2 B3 B4 Mo1 -65.2(3)
B2 B4 B5 Se1 42.0(11)
B3 B4 B5 Se1 -38.0(10)
Mo2 B4 B5 Se1 -38.9(5)
Mo1 B4 B5 Se1 40.6(5)
B2 B4 B5 Mo1 1.4(8)
B3 B4 B5 Mo1 -78.6(8)
Mo2 B4 B5 Mo1 -79.5(2)
B2 B4 B5 Mo2 80.9(8)
B3 B4 B5 Mo2 0.9(7)
Mo1 B4 B5 Mo2 79.5(2)
B4 B5 Se1 B1A 0.6(10)
Mo1 B5 Se1 B1A 39.4(8)
Mo2 B5 Se1 B1A -36.5(8)
B4 B5 Se1 Mo1 -38.8(5)
Mo2 B5 Se1 Mo1 -75.98(15)
B4 B5 Se1 Mo2 37.2(5)
Mo1 B5 Se1 Mo2 75.98(15)
B5 Se1 B1A Mo2 37.6(7)
Mo1 Se1 B1A Mo2 77.1(4)
B5 Se1 B1A Mo1 -39.4(7)
Mo2 Se1 B1A Mo1 -77.1(4)
Mo1 Se1A B1 B3 83.8(9)
Mo2 Se1A B1 B3 7.9(8)
Mo1 Se1A B1 B2 -7.3(8)
Mo2 Se1A B1 B2 -83.2(9)
Mo2 Se1A B1 Mo1 -75.91(16)
Mo1 Se1A B1 Mo2 75.91(16)
B2 B3 B1 Se1A -126.3(10)
B4 B3 B1 Se1A -78.7(10)
Mo2 B3 B1 Se1A -8.5(9)
B4 B3 B1 B2 47.6(6)
Mo2 B3 B1 B2 117.8(6)
B2 B3 B1 Mo1 -52.6(5)
B4 B3 B1 Mo1 -5.0(6)
Mo2 B3 B1 Mo1 65.2(3)
B2 B3 B1 Mo2 -117.8(6)
B4 B3 B1 Mo2 -70.2(5)
B4 B2 B1 Se1A 78.0(10)
B3 B2 B1 Se1A 126.1(10)
Mo1 B2 B1 Se1A 7.8(8)
B4 B2 B1 B3 -48.1(6)
Mo1 B2 B1 B3 -118.3(6)
B4 B2 B1 Mo1 70.2(5)
B3 B2 B1 Mo1 118.3(6)
B4 B2 B1 Mo2 4.6(6)
B3 B2 B1 Mo2 52.7(5)
Mo1 B2 B1 Mo2 -65.6(3)
B4 B2 Mo1 C5 127.0(4)
B3 B2 Mo1 C5 -179.8(5)
B1 B2 Mo1 C5 -128.3(4)
B4 B2 Mo1 C1 94.1(5)
B3 B2 Mo1 C1 147.3(6)
B1 B2 Mo1 C1 -161.2(4)
B4 B2 Mo1 C4 158.8(4)
B3 B2 Mo1 C4 -148.0(6)
B1 B2 Mo1 C4 -96.6(4)
B4 B2 Mo1 B5 0.9(5)
B3 B2 Mo1 B5 54.1(7)
B1 B2 Mo1 B5 105.6(4)
B4 B2 Mo1 B1 -104.7(6)
B3 B2 Mo1 B1 -51.5(7)
B4 B2 Mo1 C3 143.8(5)
B3 B2 Mo1 C3 -163.0(7)
B1 B2 Mo1 C3 -111.5(5)
B4 B2 Mo1 C2 108.1(5)
B3 B2 Mo1 C2 161.3(7)
B1 B2 Mo1 C2 -147.2(5)
B3 B2 Mo1 B4 53.2(7)
B1 B2 Mo1 B4 104.7(6)
B4 B2 Mo1 B1A -84.6(8)
B3 B2 Mo1 B1A -31.4(10)
B1 B2 Mo1 B1A 20.1(8)
B4 B2 Mo1 Se1A -108.4(5)
B3 B2 Mo1 Se1A -55.2(7)
B1 B2 Mo1 Se1A -3.7(4)
B4 B2 Mo1 Se1 -26.2(6)
B3 B2 Mo1 Se1 27.0(9)
B1 B2 Mo1 Se1 78.5(5)
C1 C5 Mo1 B2 -59.2(6)
C4 C5 Mo1 B2 56.6(6)
C10 C5 Mo1 B2 177.9(6)
C4 C5 Mo1 C1 115.8(4)
C10 C5 Mo1 C1 -122.9(6)
C1 C5 Mo1 C4 -115.8(4)
C10 C5 Mo1 C4 121.3(6)
C1 C5 Mo1 B5 58.5(4)
C4 C5 Mo1 B5 174.3(3)
C10 C5 Mo1 B5 -64.5(5)
C1 C5 Mo1 B1 -130.1(5)
C4 C5 Mo1 B1 -14.3(6)
C10 C5 Mo1 B1 107.0(6)
C1 C5 Mo1 C3 -78.5(3)
C4 C5 Mo1 C3 37.3(3)
C10 C5 Mo1 C3 158.5(5)
C1 C5 Mo1 C2 -37.4(3)
C4 C5 Mo1 C2 78.4(3)
C10 C5 Mo1 C2 -160.3(5)
C1 C5 Mo1 B4 9.8(6)
C4 C5 Mo1 B4 125.6(5)
C10 C5 Mo1 B4 -113.1(6)
C1 C5 Mo1 B1A 148.7(6)
C4 C5 Mo1 B1A -95.5(6)
C10 C5 Mo1 B1A 25.8(7)
C1 C5 Mo1 Se1A -171.9(2)
C4 C5 Mo1 Se1A -56.1(3)
C10 C5 Mo1 Se1A 65.2(4)
C1 C5 Mo1 Se1 99.9(3)
C4 C5 Mo1 Se1 -144.3(3)
C10 C5 Mo1 Se1 -23.1(4)
C5 C1 Mo1 B2 140.2(4)
C2 C1 Mo1 B2 24.3(4)
C6 C1 Mo1 B2 -98.0(5)
C2 C1 Mo1 C5 -115.9(4)
C6 C1 Mo1 C5 121.8(6)
C5 C1 Mo1 C4 37.8(3)
C2 C1 Mo1 C4 -78.1(3)
C6 C1 Mo1 C4 159.6(5)
C5 C1 Mo1 B5 -128.9(3)
C2 C1 Mo1 B5 115.2(3)
C6 C1 Mo1 B5 -7.1(5)
C5 C1 Mo1 B1 112.2(5)
C2 C1 Mo1 B1 -3.7(6)
C6 C1 Mo1 B1 -126.0(6)
C5 C1 Mo1 C3 78.9(3)
C2 C1 Mo1 C3 -37.0(3)
C6 C1 Mo1 C3 -159.3(5)
C5 C1 Mo1 C2 115.9(4)
C6 C1 Mo1 C2 -122.3(6)
C5 C1 Mo1 B4 -174.0(4)
C2 C1 Mo1 B4 70.1(4)
C6 C1 Mo1 B4 -52.2(5)
C5 C1 Mo1 B1A -41.4(8)
C2 C1 Mo1 B1A -157.2(8)
C6 C1 Mo1 B1A 80.4(9)
C5 C1 Mo1 Se1A 15.7(5)
C2 C1 Mo1 Se1A -100.2(4)
C6 C1 Mo1 Se1A 137.5(4)
C5 C1 Mo1 Se1 -83.5(3)
C2 C1 Mo1 Se1 160.6(3)
C6 C1 Mo1 Se1 38.3(4)
C3 C4 Mo1 B2 -26.2(5)
C5 C4 Mo1 B2 -141.8(4)
C9 C4 Mo1 B2 96.7(6)
C3 C4 Mo1 C5 115.6(4)
C9 C4 Mo1 C5 -121.5(6)
C3 C4 Mo1 C1 77.9(3)
C5 C4 Mo1 C1 -37.7(3)
C9 C4 Mo1 C1 -159.2(5)
C3 C4 Mo1 B5 105.1(5)
C5 C4 Mo1 B5 -10.5(6)
C9 C4 Mo1 B5 -132.0(5)
C3 C4 Mo1 B1 -73.0(4)
C5 C4 Mo1 B1 171.3(3)
C9 C4 Mo1 B1 49.8(5)
C5 C4 Mo1 C3 -115.6(4)
C9 C4 Mo1 C3 122.9(6)
C3 C4 Mo1 C2 36.5(3)
C5 C4 Mo1 C2 -79.1(3)
C9 C4 Mo1 C2 159.4(5)
C3 C4 Mo1 B4 2.4(7)
C5 C4 Mo1 B4 -113.2(6)
C9 C4 Mo1 B4 125.3(7)
C3 C4 Mo1 B1A -152.9(5)
C5 C4 Mo1 B1A 91.5(5)
C9 C4 Mo1 B1A -30.0(7)
C3 C4 Mo1 Se1A -112.1(3)
C5 C4 Mo1 Se1A 132.3(3)
C9 C4 Mo1 Se1A 10.8(5)
C3 C4 Mo1 Se1 158.4(3)
C5 C4 Mo1 Se1 42.8(3)
C9 C4 Mo1 Se1 -78.7(5)
B4 B5 Mo1 B2 -0.8(4)
Se1 B5 Mo1 B2 -149.5(3)
Mo2 B5 Mo1 B2 -72.6(3)
B4 B5 Mo1 C5 -143.2(4)
Se1 B5 Mo1 C5 68.1(2)
Mo2 B5 Mo1 C5 145.09(16)
B4 B5 Mo1 C1 -113.2(4)
Se1 B5 Mo1 C1 98.1(2)
Mo2 B5 Mo1 C1 175.06(18)
B4 B5 Mo1 C4 -136.5(5)
Se1 B5 Mo1 C4 74.9(5)
Mo2 B5 Mo1 C4 151.8(3)
B4 B5 Mo1 B1 41.8(4)
Se1 B5 Mo1 B1 -106.9(3)
Mo2 B5 Mo1 B1 -29.9(3)
B4 B5 Mo1 C3 -73.3(5)
Se1 B5 Mo1 C3 138.0(3)
Mo2 B5 Mo1 C3 -145.0(3)
B4 B5 Mo1 C2 -80.0(4)
Se1 B5 Mo1 C2 131.29(19)
Mo2 B5 Mo1 C2 -151.76(16)
Se1 B5 Mo1 B4 -148.7(4)
Mo2 B5 Mo1 B4 -71.7(4)
B4 B5 Mo1 B1A 117.6(6)
Se1 B5 Mo1 B1A -31.1(5)
Mo2 B5 Mo1 B1A 45.9(5)
B4 B5 Mo1 Se1A 83.2(4)
Se1 B5 Mo1 Se1A -65.4(2)
Mo2 B5 Mo1 Se1A 11.5(2)
B4 B5 Mo1 Se1 148.7(4)
Mo2 B5 Mo1 Se1 76.96(18)
Se1A B1 Mo1 B2 -174.3(6)
B3 B1 Mo1 B2 50.1(6)
Mo2 B1 Mo1 B2 108.3(5)
Se1A B1 Mo1 C5 -64.8(5)
B3 B1 Mo1 C5 159.6(4)
B2 B1 Mo1 C5 109.5(5)
Mo2 B1 Mo1 C5 -142.1(3)
Se1A B1 Mo1 C1 -135.4(4)
B3 B1 Mo1 C1 89.0(7)
B2 B1 Mo1 C1 38.9(7)
Mo2 B1 Mo1 C1 147.2(4)
Se1A B1 Mo1 C4 -73.7(3)
B3 B1 Mo1 C4 150.8(5)
B2 B1 Mo1 C4 100.7(5)
Mo2 B1 Mo1 C4 -150.99(17)
Se1A B1 Mo1 B5 107.3(3)
B3 B1 Mo1 B5 -28.3(5)
B2 B1 Mo1 B5 -78.4(5)
Mo2 B1 Mo1 B5 29.9(3)
Se1A B1 Mo1 C3 -107.3(3)
B3 B1 Mo1 C3 117.1(5)
B2 B1 Mo1 C3 67.1(5)
Mo2 B1 Mo1 C3 175.40(19)
Se1A B1 Mo1 C2 -137.8(2)
B3 B1 Mo1 C2 86.6(5)
B2 B1 Mo1 C2 36.5(5)
Mo2 B1 Mo1 C2 144.83(17)
Se1A B1 Mo1 B4 139.5(4)
B3 B1 Mo1 B4 3.9(5)
B2 B1 Mo1 B4 -46.2(5)
Mo2 B1 Mo1 B4 62.1(3)
Se1A B1 Mo1 B1A 23.8(7)
B3 B1 Mo1 B1A -111.8(8)
B2 B1 Mo1 B1A -161.9(8)
Mo2 B1 Mo1 B1A -53.5(6)
B3 B1 Mo1 Se1A -135.6(6)
B2 B1 Mo1 Se1A 174.3(6)
Mo2 B1 Mo1 Se1A -77.3(3)
Se1A B1 Mo1 Se1 61.1(3)
B3 B1 Mo1 Se1 -74.5(5)
B2 B1 Mo1 Se1 -124.6(4)
Mo2 B1 Mo1 Se1 -16.3(2)
C4 C3 Mo1 B2 155.3(4)
C2 C3 Mo1 B2 -87.2(4)
C8 C3 Mo1 B2 35.6(6)
C4 C3 Mo1 C5 -38.2(3)
C2 C3 Mo1 C5 79.4(3)
C8 C3 Mo1 C5 -157.9(6)
C4 C3 Mo1 C1 -80.3(3)
C2 C3 Mo1 C1 37.3(3)
C8 C3 Mo1 C1 160.0(6)
C2 C3 Mo1 C4 117.6(4)
C8 C3 Mo1 C4 -119.7(7)
C4 C3 Mo1 B5 -128.8(4)
C2 C3 Mo1 B5 -11.2(5)
C8 C3 Mo1 B5 111.5(6)
C4 C3 Mo1 B1 114.9(4)
C2 C3 Mo1 B1 -127.5(4)
C8 C3 Mo1 B1 -4.8(6)
C4 C3 Mo1 C2 -117.6(4)
C8 C3 Mo1 C2 122.7(7)
C4 C3 Mo1 B4 -178.7(4)
C2 C3 Mo1 B4 -61.1(4)
C8 C3 Mo1 B4 61.6(6)
C4 C3 Mo1 B1A 36.6(7)
C2 C3 Mo1 B1A 154.2(7)
C8 C3 Mo1 B1A -83.1(8)
C4 C3 Mo1 Se1A 74.2(3)
C2 C3 Mo1 Se1A -168.2(3)
C8 C3 Mo1 Se1A -45.5(5)
C4 C3 Mo1 Se1 -41.5(5)
C2 C3 Mo1 Se1 76.1(4)
C8 C3 Mo1 Se1 -161.2(4)
C3 C2 Mo1 B2 86.2(4)
C1 C2 Mo1 B2 -157.3(4)
C7 C2 Mo1 B2 -37.2(6)
C3 C2 Mo1 C5 -78.7(3)
C1 C2 Mo1 C5 37.8(3)
C7 C2 Mo1 C5 157.9(6)
C3 C2 Mo1 C1 -116.5(4)
C7 C2 Mo1 C1 120.0(7)
C3 C2 Mo1 C4 -36.5(3)
C1 C2 Mo1 C4 80.0(3)
C7 C2 Mo1 C4 -159.9(6)
C3 C2 Mo1 B5 172.7(3)
C1 C2 Mo1 B5 -70.7(4)
C7 C2 Mo1 B5 49.3(6)
C3 C2 Mo1 B1 61.5(4)
C1 C2 Mo1 B1 178.0(3)
C7 C2 Mo1 B1 -61.9(6)
C1 C2 Mo1 C3 116.5(4)
C7 C2 Mo1 C3 -123.4(7)
C3 C2 Mo1 B4 126.6(4)
C1 C2 Mo1 B4 -116.8(4)
C7 C2 Mo1 B4 3.2(6)
C3 C2 Mo1 B1A -62.3(14)
C1 C2 Mo1 B1A 54.3(14)
C7 C2 Mo1 B1A 174.3(13)
C3 C2 Mo1 Se1A 17.9(4)
C1 C2 Mo1 Se1A 134.5(3)
C7 C2 Mo1 Se1A -105.5(5)
C3 C2 Mo1 Se1 -142.3(3)
C1 C2 Mo1 Se1 -25.8(4)
C7 C2 Mo1 Se1 94.3(5)
B3 B4 Mo1 B2 -51.0(6)
B5 B4 Mo1 B2 178.8(7)
Mo2 B4 Mo1 B2 -109.4(6)
B2 B4 Mo1 C5 -108.9(6)
B3 B4 Mo1 C5 -159.9(4)
B5 B4 Mo1 C5 69.9(5)
Mo2 B4 Mo1 C5 141.8(3)
B2 B4 Mo1 C1 -102.8(5)
B3 B4 Mo1 C1 -153.9(4)
B5 B4 Mo1 C1 75.9(3)
Mo2 B4 Mo1 C1 147.81(19)
B2 B4 Mo1 C4 -40.9(8)
B3 B4 Mo1 C4 -92.0(6)
B5 B4 Mo1 C4 137.8(5)
Mo2 B4 Mo1 C4 -150.3(4)
B2 B4 Mo1 B5 -178.8(7)
B3 B4 Mo1 B5 130.2(6)
Mo2 B4 Mo1 B5 71.9(3)
B2 B4 Mo1 B1 47.2(5)
B3 B4 Mo1 B1 -3.8(5)
B5 B4 Mo1 B1 -134.1(4)
Mo2 B4 Mo1 B1 -62.2(3)
B2 B4 Mo1 C3 -39.4(6)
B3 B4 Mo1 C3 -90.5(5)
B5 B4 Mo1 C3 139.3(3)
Mo2 B4 Mo1 C3 -148.78(18)
B2 B4 Mo1 C2 -69.7(5)
B3 B4 Mo1 C2 -120.8(5)
B5 B4 Mo1 C2 109.0(3)
Mo2 B4 Mo1 C2 -179.1(2)
B2 B4 Mo1 B1A 113.7(7)
B3 B4 Mo1 B1A 62.7(7)
B5 B4 Mo1 B1A -67.6(6)
Mo2 B4 Mo1 B1A 4.3(6)
B2 B4 Mo1 Se1A 72.6(5)
B3 B4 Mo1 Se1A 21.6(5)
B5 B4 Mo1 Se1A -108.6(3)
Mo2 B4 Mo1 Se1A -36.7(3)
B2 B4 Mo1 Se1 159.5(5)
B3 B4 Mo1 Se1 108.5(5)
B5 B4 Mo1 Se1 -21.7(3)
Mo2 B4 Mo1 Se1 50.2(2)
Se1 B1A Mo1 B2 116.7(5)
Mo2 B1A Mo1 B2 40.7(7)
Se1 B1A Mo1 C5 -84.8(6)
Mo2 B1A Mo1 C5 -160.8(3)
Se1 B1A Mo1 C1 -61.7(9)
Mo2 B1A Mo1 C1 -137.7(4)
Se1 B1A Mo1 C4 -121.4(5)
Mo2 B1A Mo1 C4 162.6(3)
Se1 B1A Mo1 B5 29.1(5)
Mo2 B1A Mo1 B5 -46.9(4)
Se1 B1A Mo1 B1 130.8(7)
Mo2 B1A Mo1 B1 54.8(4)
Se1 B1A Mo1 C3 -141.8(4)
Mo2 B1A Mo1 C3 142.1(4)
Se1 B1A Mo1 C2 -99.1(14)
Mo2 B1A Mo1 C2 -175.1(9)
Se1 B1A Mo1 B4 71.6(6)
Mo2 B1A Mo1 B4 -4.4(6)
Se1 B1A Mo1 Se1A 154.6(12)
Mo2 B1A Mo1 Se1A 78.6(7)
Mo2 B1A Mo1 Se1 -76.0(6)
B1 Se1A Mo1 B2 3.9(4)
Mo2 Se1A Mo1 B2 76.5(3)
B1 Se1A Mo1 C5 144.2(4)
Mo2 Se1A Mo1 C5 -143.24(14)
B1 Se1A Mo1 C1 133.9(4)
Mo2 Se1A Mo1 C1 -153.5(3)
B1 Se1A Mo1 C4 114.9(4)
Mo2 Se1A Mo1 C4 -172.51(14)
B1 Se1A Mo1 B5 -83.8(4)
Mo2 Se1A Mo1 B5 -11.3(2)
Mo2 Se1A Mo1 B1 72.6(3)
B1 Se1A Mo1 C3 81.2(4)
Mo2 Se1A Mo1 C3 153.79(14)
B1 Se1A Mo1 C2 70.6(4)
Mo2 Se1A Mo1 C2 143.1(2)
B1 Se1A Mo1 B4 -36.8(4)
Mo2 Se1A Mo1 B4 35.8(3)
B1 Se1A Mo1 B1A -143.1(10)
Mo2 Se1A Mo1 B1A -70.6(10)
B1 Se1A Mo1 Se1 -124.2(3)
Mo2 Se1A Mo1 Se1 -51.68(4)
B5 Se1 Mo1 B2 39.8(5)
B1A Se1 Mo1 B2 -97.2(9)
Mo2 Se1 Mo1 B2 -30.2(4)
B5 Se1 Mo1 C5 -122.1(3)
B1A Se1 Mo1 C5 100.9(8)
Mo2 Se1 Mo1 C5 167.89(13)
B5 Se1 Mo1 C1 -86.5(3)
B1A Se1 Mo1 C1 136.5(8)
Mo2 Se1 Mo1 C1 -156.51(13)
B5 Se1 Mo1 C4 -145.6(3)
B1A Se1 Mo1 C4 77.4(8)
Mo2 Se1 Mo1 C4 144.38(15)
B1A Se1 Mo1 B5 -137.0(8)
Mo2 Se1 Mo1 B5 -70.0(2)
B5 Se1 Mo1 B1 85.7(3)
B1A Se1 Mo1 B1 -51.3(8)
Mo2 Se1 Mo1 B1 15.7(2)
B5 Se1 Mo1 C3 -119.2(4)
B1A Se1 Mo1 C3 103.8(8)
Mo2 Se1 Mo1 C3 170.7(3)
B5 Se1 Mo1 C2 -71.8(3)
B1A Se1 Mo1 C2 151.2(8)
Mo2 Se1 Mo1 C2 -141.78(17)
B5 Se1 Mo1 B4 22.3(4)
B1A Se1 Mo1 B4 -114.7(8)
Mo2 Se1 Mo1 B4 -47.7(3)
B5 Se1 Mo1 B1A 137.0(8)
Mo2 Se1 Mo1 B1A 67.0(8)
B5 Se1 Mo1 Se1A 120.7(2)
B1A Se1 Mo1 Se1A -16.3(8)
Mo2 Se1 Mo1 Se1A 50.67(5)
B2 B3 Mo2 C15 -174.8(5)
B1 B3 Mo2 C15 132.1(4)
B4 B3 Mo2 C15 -123.2(5)
B2 B3 Mo2 B1A 35.8(11)
B1 B3 Mo2 B1A -17.2(9)
B4 B3 Mo2 B1A 87.5(9)
B2 B3 Mo2 C14 150.6(6)
B1 B3 Mo2 C14 97.6(4)
B4 B3 Mo2 C14 -157.7(4)
B2 B3 Mo2 C11 -145.0(6)
B1 B3 Mo2 C11 162.0(4)
B4 B3 Mo2 C11 -93.3(4)
B2 B3 Mo2 C13 163.3(8)
B1 B3 Mo2 C13 110.3(5)
B4 B3 Mo2 C13 -145.0(5)
B2 B3 Mo2 C12 -161.0(8)
B1 B3 Mo2 C12 146.0(5)
B4 B3 Mo2 C12 -109.3(5)
B2 B3 Mo2 B5 -51.1(7)
B1 B3 Mo2 B5 -104.1(5)
B4 B3 Mo2 B5 0.6(4)
B2 B3 Mo2 B1 53.0(6)
B4 B3 Mo2 B1 104.7(6)
B2 B3 Mo2 B4 -51.7(7)
B1 B3 Mo2 B4 -104.7(6)
B2 B3 Mo2 Se1A 57.1(7)
B1 B3 Mo2 Se1A 4.0(4)
B4 B3 Mo2 Se1A 108.7(4)
B2 B3 Mo2 Se1 -23.9(9)
B1 B3 Mo2 Se1 -76.9(6)
B4 B3 Mo2 Se1 27.8(6)
C11 C15 Mo2 B3 53.3(6)
C14 C15 Mo2 B3 -62.3(6)
C20 C15 Mo2 B3 175.8(6)
C11 C15 Mo2 B1A -153.4(6)
C14 C15 Mo2 B1A 90.9(6)
C20 C15 Mo2 B1A -30.9(7)
C11 C15 Mo2 C14 115.7(5)
C20 C15 Mo2 C14 -121.8(6)
C14 C15 Mo2 C11 -115.7(5)
C20 C15 Mo2 C11 122.5(6)
C11 C15 Mo2 C13 78.7(4)
C14 C15 Mo2 C13 -37.0(3)
C20 C15 Mo2 C13 -158.8(5)
C11 C15 Mo2 C12 37.4(3)
C14 C15 Mo2 C12 -78.3(3)
C20 C15 Mo2 C12 159.9(5)
C11 C15 Mo2 B5 -62.4(4)
C14 C15 Mo2 B5 -178.1(3)
C20 C15 Mo2 B5 60.1(5)
C11 C15 Mo2 B1 124.4(5)
C14 C15 Mo2 B1 8.7(6)
C20 C15 Mo2 B1 -113.1(6)
C11 C15 Mo2 B4 -14.7(6)
C14 C15 Mo2 B4 -130.4(5)
C20 C15 Mo2 B4 107.8(6)
C11 C15 Mo2 Se1A 168.4(3)
C14 C15 Mo2 Se1A 52.7(3)
C20 C15 Mo2 Se1A -69.1(5)
C11 C15 Mo2 Se1 -104.0(3)
C14 C15 Mo2 Se1 140.3(3)
C20 C15 Mo2 Se1 18.5(5)
Se1 B1A Mo2 B3 -116.1(5)
Mo1 B1A Mo2 B3 -42.1(7)
Se1 B1A Mo2 C15 84.8(6)
Mo1 B1A Mo2 C15 158.8(3)
Se1 B1A Mo2 C14 121.3(5)
Mo1 B1A Mo2 C14 -164.7(3)
Se1 B1A Mo2 C11 64.9(10)
Mo1 B1A Mo2 C11 138.9(4)
Se1 B1A Mo2 C13 142.8(4)
Mo1 B1A Mo2 C13 -143.2(4)
Se1 B1A Mo2 C12 108.3(12)
Mo1 B1A Mo2 C12 -177.7(8)
Se1 B1A Mo2 B5 -27.6(6)
Mo1 B1A Mo2 B5 46.3(4)
Se1 B1A Mo2 B1 -128.0(7)
Mo1 B1A Mo2 B1 -54.0(4)
Se1 B1A Mo2 B4 -69.5(7)
Mo1 B1A Mo2 B4 4.5(6)
Se1 B1A Mo2 Se1A -149.2(13)
Mo1 B1A Mo2 Se1A -75.2(8)
Mo1 B1A Mo2 Se1 74.0(6)
C13 C14 Mo2 B3 22.3(5)
C15 C14 Mo2 B3 138.2(4)
C19 C14 Mo2 B3 -101.0(6)
C13 C14 Mo2 C15 -115.9(5)
C19 C14 Mo2 C15 120.8(6)
C13 C14 Mo2 B1A 149.2(5)
C15 C14 Mo2 B1A -94.8(6)
C19 C14 Mo2 B1A 26.0(7)
C13 C14 Mo2 C11 -78.4(3)
C15 C14 Mo2 C11 37.5(3)
C19 C14 Mo2 C11 158.3(5)
C15 C14 Mo2 C13 115.9(5)
C19 C14 Mo2 C13 -123.3(6)
C13 C14 Mo2 C12 -36.9(3)
C15 C14 Mo2 C12 79.1(3)
C19 C14 Mo2 C12 -160.1(5)
C13 C14 Mo2 B5 -112.5(5)
C15 C14 Mo2 B5 3.4(6)
C19 C14 Mo2 B5 124.2(5)
C13 C14 Mo2 B1 69.1(4)
C15 C14 Mo2 B1 -175.0(4)
C19 C14 Mo2 B1 -54.2(5)
C13 C14 Mo2 B4 -9.7(7)
C15 C14 Mo2 B4 106.2(7)
C19 C14 Mo2 B4 -133.0(7)
C13 C14 Mo2 Se1A 107.7(3)
C15 C14 Mo2 Se1A -136.4(3)
C19 C14 Mo2 Se1A -15.6(5)
C13 C14 Mo2 Se1 -162.7(3)
C15 C14 Mo2 Se1 -46.8(3)
C19 C14 Mo2 Se1 74.0(5)
C15 C11 Mo2 B3 -143.8(4)
C12 C11 Mo2 B3 -27.7(5)
C16 C11 Mo2 B3 96.5(6)
C12 C11 Mo2 C15 116.1(5)
C16 C11 Mo2 C15 -119.8(7)
C15 C11 Mo2 B1A 35.3(9)
C12 C11 Mo2 B1A 151.4(9)
C16 C11 Mo2 B1A -84.5(10)
C15 C11 Mo2 C14 -38.1(3)
C12 C11 Mo2 C14 78.0(3)
C16 C11 Mo2 C14 -157.8(6)
C15 C11 Mo2 C13 -79.0(3)
C12 C11 Mo2 C13 37.0(3)
C16 C11 Mo2 C13 161.2(6)
C15 C11 Mo2 C12 -116.1(5)
C16 C11 Mo2 C12 124.2(7)
C15 C11 Mo2 B5 124.9(4)
C12 C11 Mo2 B5 -119.0(4)
C16 C11 Mo2 B5 5.1(6)
C15 C11 Mo2 B1 -119.0(5)
C12 C11 Mo2 B1 -3.0(7)
C16 C11 Mo2 B1 121.2(7)
C15 C11 Mo2 B4 170.5(4)
C12 C11 Mo2 B4 -73.4(4)
C16 C11 Mo2 B4 50.7(6)
C15 C11 Mo2 Se1A -23.8(6)
C12 C11 Mo2 Se1A 92.3(5)
C16 C11 Mo2 Se1A -143.6(5)
C15 C11 Mo2 Se1 79.8(3)
C12 C11 Mo2 Se1 -164.2(3)
C16 C11 Mo2 Se1 -40.0(6)
C14 C13 Mo2 B3 -159.4(4)
C12 C13 Mo2 B3 83.5(5)
C18 C13 Mo2 B3 -38.7(6)
C14 C13 Mo2 C15 38.1(3)
C12 C13 Mo2 C15 -79.0(4)
C18 C13 Mo2 C15 158.7(6)
C14 C13 Mo2 B1A -39.4(7)
C12 C13 Mo2 B1A -156.6(7)
C18 C13 Mo2 B1A 81.2(9)
C12 C13 Mo2 C14 -117.1(5)
C18 C13 Mo2 C14 120.6(7)
C14 C13 Mo2 C11 79.9(3)
C12 C13 Mo2 C11 -37.3(3)
C18 C13 Mo2 C11 -159.5(7)
C14 C13 Mo2 C12 117.1(5)
C18 C13 Mo2 C12 -122.2(7)
C14 C13 Mo2 B5 124.1(4)
C12 C13 Mo2 B5 6.9(6)
C18 C13 Mo2 B5 -115.3(6)
C14 C13 Mo2 B1 -119.2(4)
C12 C13 Mo2 B1 123.6(4)
C18 C13 Mo2 B1 1.4(6)
C14 C13 Mo2 B4 174.7(4)
C12 C13 Mo2 B4 57.6(5)
C18 C13 Mo2 B4 -64.7(7)
C14 C13 Mo2 Se1A -78.7(3)
C12 C13 Mo2 Se1A 164.2(3)
C18 C13 Mo2 Se1A 42.0(6)
C14 C13 Mo2 Se1 32.5(5)
C12 C13 Mo2 Se1 -84.7(4)
C18 C13 Mo2 Se1 153.1(5)
C13 C12 Mo2 B3 -89.9(5)
C11 C12 Mo2 B3 153.6(5)
C17 C12 Mo2 B3 32.5(7)
C13 C12 Mo2 C15 79.0(3)
C11 C12 Mo2 C15 -37.5(3)
C17 C12 Mo2 C15 -158.6(7)
C13 C12 Mo2 B1A 51.7(13)
C11 C12 Mo2 B1A -64.8(13)
C17 C12 Mo2 B1A 174.1(12)
C13 C12 Mo2 C14 36.6(3)
C11 C12 Mo2 C14 -79.9(3)
C17 C12 Mo2 C14 159.0(7)
C13 C12 Mo2 C11 116.5(5)
C17 C12 Mo2 C11 -121.1(7)
C11 C12 Mo2 C13 -116.5(5)
C17 C12 Mo2 C13 122.4(8)
C13 C12 Mo2 B5 -175.7(4)
C11 C12 Mo2 B5 67.7(4)
C17 C12 Mo2 B5 -53.4(7)
C13 C12 Mo2 B1 -65.1(4)
C11 C12 Mo2 B1 178.4(4)
C17 C12 Mo2 B1 57.3(7)
C13 C12 Mo2 B4 -130.4(4)
C11 C12 Mo2 B4 113.1(4)
C17 C12 Mo2 B4 -8.0(7)
C13 C12 Mo2 Se1A -23.3(4)
C11 C12 Mo2 Se1A -139.8(3)
C17 C12 Mo2 Se1A 99.1(6)
C13 C12 Mo2 Se1 138.3(3)
C11 C12 Mo2 Se1 21.8(4)
C17 C12 Mo2 Se1 -99.3(6)
B4 B5 Mo2 B3 -0.5(4)
Se1 B5 Mo2 B3 149.3(3)
Mo1 B5 Mo2 B3 71.8(3)
B4 B5 Mo2 C15 141.0(3)
Se1 B5 Mo2 C15 -69.2(2)
Mo1 B5 Mo2 C15 -146.68(18)
B4 B5 Mo2 B1A -119.9(6)
Se1 B5 Mo2 B1A 29.9(6)
Mo1 B5 Mo2 B1A -47.6(6)
B4 B5 Mo2 C14 138.8(4)
Se1 B5 Mo2 C14 -71.4(4)
Mo1 B5 Mo2 C14 -148.9(3)
B4 B5 Mo2 C11 109.9(4)
Se1 B5 Mo2 C11 -100.3(2)
Mo1 B5 Mo2 C11 -177.8(2)
B4 B5 Mo2 C13 73.2(5)
Se1 B5 Mo2 C13 -137.0(3)
Mo1 B5 Mo2 C13 145.5(3)
B4 B5 Mo2 C12 77.4(4)
Se1 B5 Mo2 C12 -132.8(2)
Mo1 B5 Mo2 C12 149.74(17)
B4 B5 Mo2 B1 -42.7(4)
Se1 B5 Mo2 B1 107.1(3)
Mo1 B5 Mo2 B1 29.6(3)
Se1 B5 Mo2 B4 149.8(4)
Mo1 B5 Mo2 B4 72.4(3)
B4 B5 Mo2 Se1A -83.7(3)
Se1 B5 Mo2 Se1A 66.1(2)
Mo1 B5 Mo2 Se1A -11.4(2)
B4 B5 Mo2 Se1 -149.8(4)
Mo1 B5 Mo2 Se1 -77.44(18)
Se1A B1 Mo2 B3 173.9(7)
B2 B1 Mo2 B3 -50.3(6)
Mo1 B1 Mo2 B3 -109.1(5)
Se1A B1 Mo2 C15 67.1(6)
B3 B1 Mo2 C15 -106.8(6)
B2 B1 Mo2 C15 -157.1(4)
Mo1 B1 Mo2 C15 144.1(4)
Se1A B1 Mo2 B1A -21.5(7)
B3 B1 Mo2 B1A 164.7(9)
B2 B1 Mo2 B1A 114.4(8)
Mo1 B1 Mo2 B1A 55.6(7)
Se1A B1 Mo2 C14 72.6(3)
B3 B1 Mo2 C14 -101.3(5)
B2 B1 Mo2 C14 -151.6(4)
Mo1 B1 Mo2 C14 149.57(17)
Se1A B1 Mo2 C11 138.8(4)
B3 B1 Mo2 C11 -35.1(8)
B2 B1 Mo2 C11 -85.4(7)
Mo1 B1 Mo2 C11 -144.2(4)
Se1A B1 Mo2 C13 105.1(3)
B3 B1 Mo2 C13 -68.7(5)
B2 B1 Mo2 C13 -119.0(5)
Mo1 B1 Mo2 C13 -177.8(2)
Se1A B1 Mo2 C12 136.9(3)
B3 B1 Mo2 C12 -37.0(6)
B2 B1 Mo2 C12 -87.3(5)
Mo1 B1 Mo2 C12 -146.09(18)
Se1A B1 Mo2 B5 -106.6(3)
B3 B1 Mo2 B5 79.5(5)
B2 B1 Mo2 B5 29.2(5)
Mo1 B1 Mo2 B5 -29.6(3)
Se1A B1 Mo2 B4 -139.4(4)
B3 B1 Mo2 B4 46.8(5)
B2 B1 Mo2 B4 -3.5(4)
Mo1 B1 Mo2 B4 -62.4(3)
B3 B1 Mo2 Se1A -173.9(7)
B2 B1 Mo2 Se1A 135.8(6)
Mo1 B1 Mo2 Se1A 77.0(3)
Se1A B1 Mo2 Se1 -60.8(3)
B3 B1 Mo2 Se1 125.3(5)
B2 B1 Mo2 Se1 75.0(5)
Mo1 B1 Mo2 Se1 16.2(2)
B2 B4 Mo2 B3 50.1(6)
B5 B4 Mo2 B3 179.2(6)
Mo1 B4 Mo2 B3 108.2(5)
B2 B4 Mo2 C15 161.0(4)
B3 B4 Mo2 C15 110.9(6)
B5 B4 Mo2 C15 -69.9(5)
Mo1 B4 Mo2 C15 -140.9(3)
B2 B4 Mo2 B1A -62.7(7)
B3 B4 Mo2 B1A -112.7(6)
B5 B4 Mo2 B1A 66.5(6)
Mo1 B4 Mo2 B1A -4.5(6)
B2 B4 Mo2 C14 95.2(6)
B3 B4 Mo2 C14 45.1(8)
B5 B4 Mo2 C14 -135.7(5)
Mo1 B4 Mo2 C14 153.3(4)
B2 B4 Mo2 C11 152.1(4)
B3 B4 Mo2 C11 102.0(5)
B5 B4 Mo2 C11 -78.8(3)
Mo1 B4 Mo2 C11 -149.8(2)
B2 B4 Mo2 C13 89.0(5)
B3 B4 Mo2 C13 39.0(5)
B5 B4 Mo2 C13 -141.8(3)
Mo1 B4 Mo2 C13 147.16(18)
B2 B4 Mo2 C12 118.2(5)
B3 B4 Mo2 C12 68.2(5)
B5 B4 Mo2 C12 -112.6(3)
Mo1 B4 Mo2 C12 176.4(2)
B2 B4 Mo2 B5 -129.1(6)
B3 B4 Mo2 B5 -179.2(6)
Mo1 B4 Mo2 B5 -71.0(3)
B2 B4 Mo2 B1 3.6(5)
B3 B4 Mo2 B1 -46.5(5)
B5 B4 Mo2 B1 132.7(4)
Mo1 B4 Mo2 B1 61.7(3)
B2 B4 Mo2 Se1A -21.7(5)
B3 B4 Mo2 Se1A -71.8(4)
B5 B4 Mo2 Se1A 107.4(3)
Mo1 B4 Mo2 Se1A 36.4(2)
B2 B4 Mo2 Se1 -108.2(4)
B3 B4 Mo2 Se1 -158.3(4)
B5 B4 Mo2 Se1 20.9(3)
Mo1 B4 Mo2 Se1 -50.1(2)
B1 Se1A Mo2 B3 -4.2(4)
Mo1 Se1A Mo2 B3 -76.7(3)
B1 Se1A Mo2 C15 -145.2(4)
Mo1 Se1A Mo2 C15 142.31(16)
B1 Se1A Mo2 B1A 147.1(11)
Mo1 Se1A Mo2 B1A 74.6(11)
B1 Se1A Mo2 C14 -117.1(4)
Mo1 Se1A Mo2 C14 170.37(14)
B1 Se1A Mo2 C11 -129.4(5)
Mo1 Se1A Mo2 C11 158.1(3)
B1 Se1A Mo2 C13 -82.7(4)
Mo1 Se1A Mo2 C13 -155.25(15)
B1 Se1A Mo2 C12 -69.1(4)
Mo1 Se1A Mo2 C12 -141.6(2)
B1 Se1A Mo2 B5 83.6(4)
Mo1 Se1A Mo2 B5 11.1(2)
Mo1 Se1A Mo2 B1 -72.5(3)
B1 Se1A Mo2 B4 36.8(4)
Mo1 Se1A Mo2 B4 -35.7(3)
B1 Se1A Mo2 Se1 124.1(3)
Mo1 Se1A Mo2 Se1 51.63(4)
B5 Se1 Mo2 B3 -40.1(5)
B1A Se1 Mo2 B3 99.1(9)
Mo1 Se1 Mo2 B3 29.1(4)
B5 Se1 Mo2 C15 120.2(3)
B1A Se1 Mo2 C15 -100.5(9)
Mo1 Se1 Mo2 C15 -170.52(13)
B5 Se1 Mo2 B1A -139.2(9)
Mo1 Se1 Mo2 B1A -70.0(9)
B5 Se1 Mo2 C14 145.7(3)
B1A Se1 Mo2 C14 -75.1(9)
Mo1 Se1 Mo2 C14 -145.11(14)
B5 Se1 Mo2 C11 85.3(3)
B1A Se1 Mo2 C11 -135.4(9)
Mo1 Se1 Mo2 C11 154.56(14)
B5 Se1 Mo2 C13 125.1(4)
B1A Se1 Mo2 C13 -95.7(9)
Mo1 Se1 Mo2 C13 -165.7(3)
B5 Se1 Mo2 C12 72.7(3)
B1A Se1 Mo2 C12 -148.0(9)
Mo1 Se1 Mo2 C12 141.96(19)
B1A Se1 Mo2 B5 139.2(9)
Mo1 Se1 Mo2 B5 69.2(2)
B5 Se1 Mo2 B1 -84.8(3)
B1A Se1 Mo2 B1 54.5(9)
Mo1 Se1 Mo2 B1 -15.5(2)
B5 Se1 Mo2 B4 -21.5(3)
B1A Se1 Mo2 B4 117.8(9)
Mo1 Se1 Mo2 B4 47.8(2)
B5 Se1 Mo2 Se1A -119.5(2)
B1A Se1 Mo2 Se1A 19.8(9)
Mo1 Se1 Mo2 Se1A -50.24(5)
